data_9002030
loop_
_publ_author_name
'Yang, H.'
'Finger, L. W.'
'Conrad, P. G.'
'Prewitt, C. T.'
'Hazen, R. M.'

_publ_section_title
;A new pyroxene structure at high pressure: Single-crystal X-ray and Raman
 study of the Pbcn - P2_1cn phase transition in protopyroxene Sample at P =
 0.00 GPa, (Mg1.54Li.23Sc.23)Si2O6
;
_journal_name_full 'American Mineralogist'
_journal_page_first 245
_journal_page_last 256
_journal_volume 84
_journal_year 1999
_chemical_formula_sum 'Li0.23 Mg1.54 O6 Sc0.23 Si2'
_chemical_name_mineral Protopyroxene
_space_group_IT_number 60
_symmetry_space_group_name_Hall '-P 2n 2ab'
_symmetry_space_group_name_H-M 'P b c n'
_cell_angle_alpha 90
_cell_angle_beta 90
_cell_angle_gamma 90
_cell_length_a 9.2554
_cell_length_b 8.7650
_cell_length_c 5.3333
_cell_formula_units_Z 4
_cell_volume 432.656
_database_code_amcsd 0002092
_diffrn_ambient_pressure 0
_exptl_crystal_density_diffrn 3.094
_cod_original_formula_sum '(Mg1.54 Sc.23) Li.23 Si2 O6'
_cod_database_code 9002030

loop_
_space_group_symop_operation_xyz
x,y,z
x,-y,1/2+z
-x,y,1/2-z
1/2-x,1/2+y,z
1/2+x,1/2-y,-z
1/2+x,1/2+y,1/2-z
1/2-x,1/2-y,1/2+z
-x,-y,-z

loop_
_atom_site_label
_atom_site_fract_x
_atom_site_fract_y
_atom_site_fract_z
_atom_site_occupancy
_atom_site_U_iso_or_equiv
Mg1 0.00000 0.09830 0.75000 0.77000 0.00684
Sc1 0.00000 0.09830 0.75000 0.23000 0.00684
Mg2 0.00000 0.26440 0.25000 0.77000 0.00925
Li2 0.00000 0.26440 0.25000 0.23000 0.00925
Si 0.29310 0.09040 0.07310 1.00000 0.00621
O1A 0.11890 0.09200 0.07990 1.00000 0.00633
O2A 0.37490 0.24930 0.07020 1.00000 0.01001
O3A 0.34990 0.98160 0.30230 1.00000 0.00760

loop_
_cod_related_entry_id
_cod_related_entry_database
_cod_related_entry_code
1 AMCSD 0002092
